data_7153638
loop_
_publ_author_name
'Haynes, Cally J. E.'
'Busschaert, Nathalie'
'Kirby, Isabelle L.'
'Herniman, Julie'
'Light, Mark E.'
'Wells, Neil J.'
'Marques, Igor'
'F\'elix, V\'itor'
'Gale, Philip A.'

_publ_section_title
;
 Acylthioureas as anion transporters: the effect of intramolecular
 hydrogen bonding.
;
_journal_issue 1
_journal_name_full 'Organic &amp; biomolecular chemistry'
_journal_page_first 62
_journal_page_last 72
_journal_paper_doi 10.1039/c3ob41522h
_journal_volume 12
_journal_year 2014
_chemical_compound_source 'Cally-Jo Elizabeth Haynes'
_chemical_formula_moiety 'C15 H19 F3 N2 O S'
_chemical_formula_sum 'C15 H19 F3 N2 O S'
_chemical_formula_weight 332.39
_chemical_name_systematic
;
 ?
;
_space_group_IT_number 2
_symmetry_cell_setting triclinic
_symmetry_space_group_name_Hall '-P 1'
_symmetry_space_group_name_H-M 'P -1'
_atom_sites_solution_hydrogens geom
_atom_sites_solution_primary direct
_atom_sites_solution_secondary difmap
_audit_creation_method SHELXL-97
_cell_angle_alpha 95.844(7)
_cell_angle_beta 92.324(7)
_cell_angle_gamma 104.975(7)
_cell_formula_units_Z 4
_cell_length_a 9.6713(7)
_cell_length_b 12.2170(9)
_cell_length_c 14.0933(11)
_cell_measurement_reflns_used 11455
_cell_measurement_temperature 100(2)
_cell_measurement_theta_max 27.5
_cell_measurement_theta_min 3.1
_cell_volume 1596.4(2)
_computing_cell_refinement
;
CrystalClear-SM Expert 2.0 r7 (Rigaku, 2011)
;
_computing_data_collection
;
CrystalClear-SM Expert 2.0 r7 (Rigaku, 2011)
;
_computing_data_reduction
;
CrystalClear-SM Expert 2.0 r7 (Rigaku, 2011)
;
_computing_publication_material 'WINGX (Farrugia, 1998)'
_computing_structure_refinement 'SHELXL-97 (Sheldrick, 2008)'
_computing_structure_solution 'SHELXS-97 (Sheldrick, 1997)'
_diffrn_ambient_temperature 100(2)
_diffrn_detector 'CCD plate'
_diffrn_detector_area_resol_mean 28.5714
_diffrn_detector_type 'Rigaku HG Saturn724+ (2x2 bin mode)'
_diffrn_measured_fraction_theta_full 0.985
_diffrn_measured_fraction_theta_max 0.985
_diffrn_measurement_device 'four-circle \k diffractometer'
_diffrn_measurement_device_type 'Rigaku AFC12 (Right)'
_diffrn_measurement_method 'profile data from \w-scans'
_diffrn_measurement_specimen_support 'MiTeGen micromount'
_diffrn_radiation_collimation 'Confocal mirrors, VHF Varimax '
_diffrn_radiation_type MoK\a
_diffrn_radiation_wavelength 0.71075
_diffrn_reflns_av_R_equivalents 0.0383
_diffrn_reflns_av_sigmaI/netI 0.0549
_diffrn_reflns_limit_h_max 9
_diffrn_reflns_limit_h_min -12
_diffrn_reflns_limit_k_max 15
_diffrn_reflns_limit_k_min -15
_diffrn_reflns_limit_l_max 18
_diffrn_reflns_limit_l_min -18
_diffrn_reflns_number 14983
_diffrn_reflns_theta_full 27.48
_diffrn_reflns_theta_max 27.48
_diffrn_reflns_theta_min 3.13
_diffrn_source 'Rotating Anode'
_diffrn_source_current 55.0
_diffrn_source_power 2.475
_diffrn_source_voltage 45.0
_exptl_absorpt_coefficient_mu 0.236
_exptl_absorpt_correction_T_max 1.000
_exptl_absorpt_correction_T_min 0.689
_exptl_absorpt_correction_type multi-scan
_exptl_absorpt_process_details
;
Jacobson, R. (1998). REQAB. Private communication to the 
Rigaku Corporation, Tokyo, Japan.
;
_exptl_crystal_colour colourless
_exptl_crystal_density_diffrn 1.383
_exptl_crystal_density_method 'not measured'
_exptl_crystal_description plate
_exptl_crystal_F_000 696
_exptl_crystal_size_max 0.26
_exptl_crystal_size_mid 0.06
_exptl_crystal_size_min 0.01
_refine_diff_density_max 0.324
_refine_diff_density_min -0.404
_refine_diff_density_rms 0.058
_refine_ls_extinction_method none
_refine_ls_goodness_of_fit_ref 1.039
_refine_ls_hydrogen_treatment constr
_refine_ls_matrix_type full
_refine_ls_number_parameters 397
_refine_ls_number_reflns 7217
_refine_ls_number_restraints 0
_refine_ls_restrained_S_all 1.039
_refine_ls_R_factor_all 0.0626
_refine_ls_R_factor_gt 0.0435
_refine_ls_shift/su_max 0.001
_refine_ls_shift/su_mean 0.000
_refine_ls_structure_factor_coef Fsqd
_refine_ls_weighting_details 'calc w=1/[\s^2^(Fo^2^)+(0.0570P)^2^+0.0000P] where P=(Fo^2^+2Fc^2^)/3'
_refine_ls_weighting_scheme calc
_refine_ls_wR_factor_gt 0.1086
_refine_ls_wR_factor_ref 0.1175
_reflns_number_gt 5172
_reflns_number_total 7217
_reflns_threshold_expression >2\s(I)
_cod_data_source_file c3ob41522h.txt
_cod_data_source_block 2011nb0069
_cod_depositor_comments
;
The following automatic conversions were performed:

'_symmetry_cell_setting' value 'Triclinic' changed to 'triclinic'
according to
/usr/data/users/saulius/automatic-downloads/current/RSC/lib/dictionaries/cif_core.dic
dictionary named 'cif_core.dic' version 2.4.2 from
2011-04-26.

'_exptl_absorpt_correction_type' value 'Multi-scan'
changed to 'multi-scan' according to
/usr/data/users/saulius/automatic-downloads/current/RSC/lib/dictionaries/cif_core.dic
dictionary named 'cif_core.dic' version 2.4.2 from 2011-04-26.

Automatic conversion script
Id: cif_fix_values 2281 2013-09-26 08:29:07Z andrius 
;
_cod_database_code 7153638

loop_
_symmetry_equiv_pos_as_xyz
'x, y, z'
'-x, -y, -z'

loop_
_atom_site_label
_atom_site_type_symbol
_atom_site_fract_x
_atom_site_fract_y
_atom_site_fract_z
_atom_site_U_iso_or_equiv
_atom_site_adp_type
_atom_site_occupancy
_atom_site_symmetry_multiplicity
_atom_site_calc_flag
_atom_site_refinement_flags
S1 S 0.06180(5) 0.41848(3) 0.37999(3) 0.02206(12) Uani 1 1 d .
S2 S -0.45241(5) 0.43158(3) 0.36674(3) 0.02222(12) Uani 1 1 d .
O2 O -0.10115(14) 0.76311(10) 0.40947(9) 0.0299(3) Uani 1 1 d .
F6 F -0.14012(12) 1.17572(8) 0.76164(8) 0.0402(3) Uani 1 1 d .
F5 F -0.34983(12) 1.08169(9) 0.79272(9) 0.0394(3) Uani 1 1 d .
F1 F 0.36278(13) 1.03917(9) 0.86565(7) 0.0390(3) Uani 1 1 d .
F2 F 0.17344(12) 1.07411(9) 0.80926(8) 0.0380(3) Uani 1 1 d .
F4 F -0.16341(15) 1.05028(10) 0.85946(8) 0.0463(3) Uani 1 1 d .
O1 O 0.37007(14) 0.77067(10) 0.39652(9) 0.0302(3) Uani 1 1 d .
C18 C 0.33614(18) 1.01677(13) 0.61401(12) 0.0222(4) Uani 1 1 d .
H18 H 0.3680 1.0959 0.6078 0.027 Uiso 1 1 calc R
C4 C -0.33745(18) 0.81725(13) 0.58900(11) 0.0195(3) Uani 1 1 d .
H4 H -0.4226 0.7604 0.5659 0.023 Uiso 1 1 calc R
F3 F 0.37850(14) 1.17053(8) 0.77384(9) 0.0457(3) Uani 1 1 d .
N1 N 0.18903(15) 0.63440(10) 0.44774(9) 0.0179(3) Uani 1 1 d .
H1 H 0.1290 0.6207 0.4931 0.022 Uiso 1 1 calc R
C21 C 0.24392(17) 0.78459(13) 0.63213(11) 0.0186(3) Uani 1 1 d .
H21 H 0.2138 0.7054 0.6385 0.022 Uiso 1 1 calc R
C3 C -0.34126(18) 0.89796(13) 0.66488(12) 0.0198(3) Uani 1 1 d .
H3 H -0.4279 0.8951 0.6952 0.024 Uiso 1 1 calc R
C22 C 0.25068(18) 0.86438(13) 0.71081(12) 0.0203(4) Uani 1 1 d .
H22 H 0.2234 0.8399 0.7708 0.024 Uiso 1 1 calc R
C7 C -0.09007(18) 0.98638(14) 0.65303(12) 0.0237(4) Uani 1 1 d .
H7 H -0.0059 1.0451 0.6744 0.028 Uiso 1 1 calc R
N4 N -0.22577(15) 0.57084(11) 0.30396(10) 0.0211(3) Uani 1 1 d .
H4A H -0.1607 0.6369 0.3102 0.025 Uiso 1 1 calc R
C19 C 0.32781(18) 0.93662(13) 0.53569(12) 0.0219(4) Uani 1 1 d .
H19 H 0.3543 0.9612 0.4756 0.026 Uiso 1 1 calc R
N2 N 0.25934(15) 0.56832(11) 0.30240(9) 0.0198(3) Uani 1 1 d .
H2 H 0.3154 0.6378 0.3030 0.024 Uiso 1 1 calc R
C5 C -0.21023(18) 0.81897(12) 0.54661(11) 0.0183(3) Uani 1 1 d .
N3 N -0.30615(15) 0.63760(11) 0.44524(10) 0.0188(3) Uani 1 1 d .
H3A H -0.3728 0.6265 0.4866 0.023 Uiso 1 1 calc R
C2 C -0.21772(19) 0.98275(13) 0.69614(12) 0.0202(4) Uani 1 1 d .
C6 C -0.08632(18) 0.90387(13) 0.57878(12) 0.0222(4) Uani 1 1 d .
H6 H 0.0010 0.9053 0.5498 0.027 Uiso 1 1 calc R
C30 C 0.5033(2) 0.80515(15) -0.10021(13) 0.0299(4) Uani 1 1 d .
H30A H 0.4735 0.8629 -0.1334 0.045 Uiso 1 1 calc R
H30B H 0.5102 0.7421 -0.1470 0.045 Uiso 1 1 calc R
H30C H 0.5970 0.8394 -0.0657 0.045 Uiso 1 1 calc R
C8 C -0.19998(18) 0.73788(13) 0.46179(12) 0.0201(4) Uani 1 1 d .
C1 C -0.2187(2) 1.07203(14) 0.77692(13) 0.0269(4) Uani 1 1 d .
C16 C 0.30360(19) 1.06562(14) 0.78711(13) 0.0248(4) Uani 1 1 d .
C11 C -0.11824(19) 0.54407(14) 0.15221(12) 0.0215(4) Uani 1 1 d .
H11A H -0.1054 0.4839 0.1034 0.026 Uiso 1 1 calc R
H11B H -0.0241 0.5791 0.1877 0.026 Uiso 1 1 calc R
C17 C 0.29740(17) 0.98031(13) 0.70185(12) 0.0193(3) Uani 1 1 d .
C20 C 0.28115(17) 0.82044(13) 0.54388(11) 0.0183(3) Uani 1 1 d .
C13 C -0.06350(18) 0.68038(13) 0.02582(12) 0.0215(4) Uani 1 1 d .
H13A H 0.0335 0.7161 0.0570 0.026 Uiso 1 1 calc R
H13B H -0.0566 0.6154 -0.0202 0.026 Uiso 1 1 calc R
C26 C 0.36913(18) 0.53576(14) 0.15235(12) 0.0216(4) Uani 1 1 d .
H26A H 0.3814 0.4740 0.1049 0.026 Uiso 1 1 calc R
H26B H 0.4630 0.5705 0.1882 0.026 Uiso 1 1 calc R
C24 C 0.17735(17) 0.54605(13) 0.37423(11) 0.0174(3) Uani 1 1 d .
C27 C 0.32713(18) 0.62604(14) 0.09908(12) 0.0216(4) Uani 1 1 d .
H27A H 0.3223 0.6909 0.1458 0.026 Uiso 1 1 calc R
H27B H 0.2303 0.5933 0.0667 0.026 Uiso 1 1 calc R
C28 C 0.43190(18) 0.67000(13) 0.02505(11) 0.0212(4) Uani 1 1 d .
H28A H 0.5286 0.7024 0.0577 0.025 Uiso 1 1 calc R
H28B H 0.4368 0.6048 -0.0213 0.025 Uiso 1 1 calc R
C12 C -0.16353(19) 0.63491(13) 0.10156(12) 0.0217(4) Uani 1 1 d .
H12A H -0.2616 0.6022 0.0711 0.026 Uiso 1 1 calc R
H12B H -0.1667 0.6991 0.1496 0.026 Uiso 1 1 calc R
C23 C 0.28434(18) 0.74032(13) 0.45662(12) 0.0199(4) Uani 1 1 d .
C15 C -0.0078(2) 0.81131(15) -0.10400(13) 0.0333(5) Uani 1 1 d .
H15A H -0.0432 0.8665 -0.1371 0.050 Uiso 1 1 calc R
H15B H -0.0018 0.7475 -0.1503 0.050 Uiso 1 1 calc R
H15C H 0.0877 0.8485 -0.0729 0.050 Uiso 1 1 calc R
C29 C 0.39306(19) 0.76023(14) -0.02956(12) 0.0244(4) Uani 1 1 d .
H29A H 0.3849 0.8246 0.0166 0.029 Uiso 1 1 calc R
H29B H 0.2983 0.7272 -0.0647 0.029 Uiso 1 1 calc R
C25 C 0.26200(19) 0.48365(13) 0.22167(11) 0.0211(4) Uani 1 1 d .
H25A H 0.1652 0.4556 0.1883 0.025 Uiso 1 1 calc R
H25B H 0.2887 0.4179 0.2454 0.025 Uiso 1 1 calc R
C9 C -0.31969(18) 0.55143(13) 0.36983(11) 0.0184(3) Uani 1 1 d .
C10 C -0.22372(19) 0.48892(13) 0.22137(12) 0.0220(4) Uani 1 1 d .
H10A H -0.3209 0.4613 0.1886 0.026 Uiso 1 1 calc R
H10B H -0.1958 0.4225 0.2429 0.026 Uiso 1 1 calc R
C14 C -0.1101(2) 0.76699(14) -0.02900(12) 0.0270(4) Uani 1 1 d .
H14A H -0.1171 0.8321 0.0167 0.032 Uiso 1 1 calc R
H14B H -0.2068 0.7314 -0.0608 0.032 Uiso 1 1 calc R

loop_
_atom_site_aniso_label
_atom_site_aniso_U_11
_atom_site_aniso_U_22
_atom_site_aniso_U_33
_atom_site_aniso_U_23
_atom_site_aniso_U_13
_atom_site_aniso_U_12
S1 0.0276(2) 0.0146(2) 0.0209(2) -0.00120(16) 0.00360(18) 0.00101(16)
S2 0.0274(2) 0.0155(2) 0.0209(2) -0.00136(16) 0.00241(18) 0.00180(16)
O2 0.0326(8) 0.0231(6) 0.0274(7) -0.0050(5) 0.0115(6) -0.0031(5)
F6 0.0479(7) 0.0186(5) 0.0458(7) -0.0102(5) 0.0103(6) -0.0017(5)
F5 0.0332(6) 0.0347(6) 0.0463(7) -0.0178(5) 0.0063(5) 0.0099(5)
F1 0.0523(8) 0.0428(6) 0.0234(6) -0.0130(5) -0.0137(5) 0.0242(5)
F2 0.0307(6) 0.0456(7) 0.0362(7) -0.0183(5) -0.0018(5) 0.0171(5)
F4 0.0736(9) 0.0451(7) 0.0219(6) -0.0098(5) -0.0101(6) 0.0262(6)
O1 0.0359(8) 0.0244(6) 0.0224(7) -0.0040(5) 0.0111(6) -0.0049(5)
C18 0.0261(9) 0.0145(8) 0.0248(9) 0.0022(7) -0.0022(7) 0.0036(6)
C4 0.0234(9) 0.0133(7) 0.0203(8) 0.0022(6) 0.0010(7) 0.0020(6)
F3 0.0647(9) 0.0194(6) 0.0414(7) -0.0106(5) 0.0111(6) -0.0052(5)
N1 0.0216(7) 0.0167(7) 0.0142(7) -0.0006(5) 0.0029(6) 0.0036(5)
C21 0.0194(8) 0.0145(7) 0.0206(8) 0.0025(6) 0.0005(7) 0.0020(6)
C3 0.0228(9) 0.0164(8) 0.0204(8) 0.0028(6) 0.0055(7) 0.0048(6)
C22 0.0221(9) 0.0203(8) 0.0165(8) 0.0004(6) 0.0009(7) 0.0026(7)
C7 0.0220(9) 0.0213(8) 0.0244(9) -0.0029(7) -0.0019(7) 0.0023(7)
N4 0.0282(8) 0.0154(7) 0.0172(7) -0.0009(5) 0.0039(6) 0.0020(6)
C19 0.0264(9) 0.0180(8) 0.0192(8) 0.0033(6) -0.0001(7) 0.0021(7)
N2 0.0243(8) 0.0168(7) 0.0165(7) -0.0013(5) 0.0029(6) 0.0029(5)
C5 0.0239(9) 0.0147(8) 0.0160(8) 0.0012(6) 0.0023(7) 0.0049(6)
N3 0.0212(7) 0.0166(7) 0.0180(7) 0.0003(5) 0.0049(6) 0.0042(5)
C2 0.0273(9) 0.0150(8) 0.0180(8) 0.0002(6) -0.0005(7) 0.0062(6)
C6 0.0195(9) 0.0215(8) 0.0238(9) -0.0005(7) 0.0020(7) 0.0033(7)
C30 0.0336(11) 0.0279(9) 0.0289(10) 0.0070(8) 0.0030(8) 0.0079(8)
C8 0.0233(9) 0.0167(8) 0.0195(8) 0.0006(6) 0.0021(7) 0.0040(6)
C1 0.0304(10) 0.0228(9) 0.0267(10) -0.0026(7) 0.0020(8) 0.0074(7)
C16 0.0276(10) 0.0198(8) 0.0247(9) -0.0037(7) -0.0020(8) 0.0051(7)
C11 0.0266(9) 0.0222(8) 0.0178(8) -0.0015(6) 0.0021(7) 0.0115(7)
C17 0.0191(8) 0.0167(8) 0.0207(9) -0.0035(6) -0.0023(7) 0.0047(6)
C20 0.0183(8) 0.0171(8) 0.0181(8) 0.0001(6) 0.0010(7) 0.0033(6)
C13 0.0229(9) 0.0212(8) 0.0206(9) -0.0005(7) 0.0016(7) 0.0075(7)
C26 0.0247(9) 0.0241(8) 0.0181(8) -0.0002(7) 0.0032(7) 0.0110(7)
C24 0.0164(8) 0.0182(8) 0.0173(8) -0.0007(6) -0.0021(6) 0.0057(6)
C27 0.0249(9) 0.0222(8) 0.0189(8) -0.0013(6) 0.0020(7) 0.0098(7)
C28 0.0238(9) 0.0220(8) 0.0185(8) -0.0015(6) 0.0018(7) 0.0087(7)
C12 0.0250(9) 0.0203(8) 0.0215(9) 0.0008(7) 0.0030(7) 0.0092(7)
C23 0.0242(9) 0.0167(8) 0.0167(8) 0.0002(6) 0.0003(7) 0.0023(7)
C15 0.0432(12) 0.0283(10) 0.0303(10) 0.0096(8) 0.0093(9) 0.0097(9)
C29 0.0270(10) 0.0237(9) 0.0239(9) 0.0015(7) 0.0013(8) 0.0100(7)
C25 0.0259(9) 0.0173(8) 0.0190(8) -0.0036(6) 0.0007(7) 0.0060(7)
C9 0.0237(9) 0.0155(7) 0.0165(8) 0.0002(6) -0.0025(7) 0.0074(6)
C10 0.0322(10) 0.0159(8) 0.0183(8) -0.0007(6) 0.0031(7) 0.0078(7)
C14 0.0351(11) 0.0245(9) 0.0248(9) 0.0061(7) 0.0066(8) 0.0120(8)

loop_
_atom_type_symbol
_atom_type_description
_atom_type_scat_dispersion_real
_atom_type_scat_dispersion_imag
_atom_type_scat_source
C C 0.0033 0.0016 'International Tables Vol C Tables 4.2.6.8 and 6.1.1.4'
H H 0.0000 0.0000 'International Tables Vol C Tables 4.2.6.8 and 6.1.1.4'
N N 0.0061 0.0033 'International Tables Vol C Tables 4.2.6.8 and 6.1.1.4'
O O 0.0106 0.0060 'International Tables Vol C Tables 4.2.6.8 and 6.1.1.4'
F F 0.0171 0.0103 'International Tables Vol C Tables 4.2.6.8 and 6.1.1.4'
S S 0.1246 0.1234 'International Tables Vol C Tables 4.2.6.8 and 6.1.1.4'

loop_
_geom_angle_atom_site_label_1
_geom_angle_atom_site_label_2
_geom_angle_atom_site_label_3
_geom_angle
C19 C18 C17 119.35(15)
C19 C18 H18 120.3
C17 C18 H18 120.3
C5 C4 C3 120.42(15)
C5 C4 H4 119.8
C3 C4 H4 119.8
C23 N1 C24 126.74(14)
C23 N1 H1 116.6
C24 N1 H1 116.6
C22 C21 C20 120.03(14)
C22 C21 H21 120.0
C20 C21 H21 120.0
C2 C3 C4 119.48(16)
C2 C3 H3 120.3
C4 C3 H3 120.3
C21 C22 C17 119.98(15)
C21 C22 H22 120.0
C17 C22 H22 120.0
C6 C7 C2 119.64(16)
C6 C7 H7 120.2
C2 C7 H7 120.2
C9 N4 C10 123.77(13)
C9 N4 H4A 118.1
C10 N4 H4A 118.1
C18 C19 C20 120.82(15)
C18 C19 H19 119.6
C20 C19 H19 119.6
C24 N2 C25 123.46(13)
C24 N2 H2 118.3
C25 N2 H2 118.3
C4 C5 C6 119.79(15)
C4 C5 C8 123.16(14)
C6 C5 C8 116.91(15)
C8 N3 C9 126.89(14)
C8 N3 H3A 116.6
C9 N3 H3A 116.6
C3 C2 C7 120.54(15)
C3 C2 C1 120.80(16)
C7 C2 C1 118.66(15)
C7 C6 C5 120.11(16)
C7 C6 H6 119.9
C5 C6 H6 119.9
C29 C30 H30A 109.5
C29 C30 H30B 109.5
H30A C30 H30B 109.5
C29 C30 H30C 109.5
H30A C30 H30C 109.5
H30B C30 H30C 109.5
O2 C8 N3 122.71(15)
O2 C8 C5 120.09(14)
N3 C8 C5 117.18(14)
F5 C1 F4 106.54(15)
F5 C1 F6 106.77(14)
F4 C1 F6 105.83(15)
F5 C1 C2 112.85(15)
F4 C1 C2 112.13(14)
F6 C1 C2 112.24(15)
F1 C16 F3 106.82(15)
F1 C16 F2 105.68(14)
F3 C16 F2 106.19(14)
F1 C16 C17 112.72(14)
F3 C16 C17 112.59(14)
F2 C16 C17 112.33(14)
C10 C11 C12 114.30(13)
C10 C11 H11A 108.7
C12 C11 H11A 108.7
C10 C11 H11B 108.7
C12 C11 H11B 108.7
H11A C11 H11B 107.6
C18 C17 C22 120.29(15)
C18 C17 C16 120.19(14)
C22 C17 C16 119.51(15)
C21 C20 C19 119.52(15)
C21 C20 C23 123.49(14)
C19 C20 C23 116.84(14)
C14 C13 C12 114.21(14)
C14 C13 H13A 108.7
C12 C13 H13A 108.7
C14 C13 H13B 108.7
C12 C13 H13B 108.7
H13A C13 H13B 107.6
C25 C26 C27 114.55(13)
C25 C26 H26A 108.6
C27 C26 H26A 108.6
C25 C26 H26B 108.6
C27 C26 H26B 108.6
H26A C26 H26B 107.6
N2 C24 N1 117.18(13)
N2 C24 S1 123.03(12)
N1 C24 S1 119.79(12)
C26 C27 C28 112.90(13)
C26 C27 H27A 109.0
C28 C27 H27A 109.0
C26 C27 H27B 109.0
C28 C27 H27B 109.0
H27A C27 H27B 107.8
C29 C28 C27 114.28(14)
C29 C28 H28A 108.7
C27 C28 H28A 108.7
C29 C28 H28B 108.7
C27 C28 H28B 108.7
H28A C28 H28B 107.6
C13 C12 C11 113.15(13)
C13 C12 H12A 108.9
C11 C12 H12A 108.9
C13 C12 H12B 108.9
C11 C12 H12B 108.9
H12A C12 H12B 107.8
O1 C23 N1 122.62(15)
O1 C23 C20 119.87(14)
N1 C23 C20 117.51(14)
C14 C15 H15A 109.5
C14 C15 H15B 109.5
H15A C15 H15B 109.5
C14 C15 H15C 109.5
H15A C15 H15C 109.5
H15B C15 H15C 109.5
C28 C29 C30 112.67(14)
C28 C29 H29A 109.1
C30 C29 H29A 109.1
C28 C29 H29B 109.1
C30 C29 H29B 109.1
H29A C29 H29B 107.8
N2 C25 C26 110.35(13)
N2 C25 H25A 109.6
C26 C25 H25A 109.6
N2 C25 H25B 109.6
C26 C25 H25B 109.6
H25A C25 H25B 108.1
N4 C9 N3 116.90(14)
N4 C9 S2 123.92(12)
N3 C9 S2 119.18(12)
N4 C10 C11 110.34(13)
N4 C10 H10A 109.6
C11 C10 H10A 109.6
N4 C10 H10B 109.6
C11 C10 H10B 109.6
H10A C10 H10B 108.1
C13 C14 C15 113.04(15)
C13 C14 H14A 109.0
C15 C14 H14A 109.0
C13 C14 H14B 109.0
C15 C14 H14B 109.0
H14A C14 H14B 107.8

loop_
_geom_bond_atom_site_label_1
_geom_bond_atom_site_label_2
_geom_bond_distance
S1 C24 1.6786(16)
S2 C9 1.6747(16)
O2 C8 1.2263(19)
F6 C1 1.342(2)
F5 C1 1.329(2)
F1 C16 1.332(2)
F2 C16 1.336(2)
F4 C1 1.340(2)
O1 C23 1.2265(19)
C18 C19 1.384(2)
C18 C17 1.391(2)
C18 H18 0.9500
C4 C5 1.386(2)
C4 C3 1.387(2)
C4 H4 0.9500
F3 C16 1.3351(19)
N1 C23 1.372(2)
N1 C24 1.3967(19)
N1 H1 0.8800
C21 C22 1.387(2)
C21 C20 1.391(2)
C21 H21 0.9500
C3 C2 1.385(2)
C3 H3 0.9500
C22 C17 1.392(2)
C22 H22 0.9500
C7 C6 1.386(2)
C7 C2 1.390(2)
C7 H7 0.9500
N4 C9 1.321(2)
N4 C10 1.4601(19)
N4 H4A 0.8800
C19 C20 1.392(2)
C19 H19 0.9500
N2 C24 1.318(2)
N2 C25 1.4634(19)
N2 H2 0.8800
C5 C6 1.391(2)
C5 C8 1.496(2)
N3 C8 1.372(2)
N3 C9 1.394(2)
N3 H3A 0.8800
C2 C1 1.496(2)
C6 H6 0.9500
C30 C29 1.525(2)
C30 H30A 0.9800
C30 H30B 0.9800
C30 H30C 0.9800
C16 C17 1.497(2)
C11 C10 1.518(2)
C11 C12 1.523(2)
C11 H11A 0.9900
C11 H11B 0.9900
C20 C23 1.498(2)
C13 C14 1.518(2)
C13 C12 1.520(2)
C13 H13A 0.9900
C13 H13B 0.9900
C26 C25 1.517(2)
C26 C27 1.523(2)
C26 H26A 0.9900
C26 H26B 0.9900
C27 C28 1.524(2)
C27 H27A 0.9900
C27 H27B 0.9900
C28 C29 1.520(2)
C28 H28A 0.9900
C28 H28B 0.9900
C12 H12A 0.9900
C12 H12B 0.9900
C15 C14 1.521(2)
C15 H15A 0.9800
C15 H15B 0.9800
C15 H15C 0.9800
C29 H29A 0.9900
C29 H29B 0.9900
C25 H25A 0.9900
C25 H25B 0.9900
C10 H10A 0.9900
C10 H10B 0.9900
C14 H14A 0.9900
C14 H14B 0.9900

loop_
_geom_hbond_atom_site_label_D
_geom_hbond_atom_site_label_H
_geom_hbond_atom_site_label_A
_geom_hbond_distance_DH
_geom_hbond_distance_HA
_geom_hbond_distance_DA
_geom_hbond_angle_DHA
_geom_hbond_site_symmetry_A
N1 H1 S1 0.88 2.61 3.4905(14) 176.4 2_566
N4 H4A O2 0.88 1.92 2.6194(17) 134.8 .
N2 H2 O1 0.88 1.93 2.6204(17) 134.4 .
